data_7247957
loop_
_publ_author_name
'Fu, Jinqiu'
'Cai, Mengyang'
'Shi, Yuzhong'
'Hou, Yihang'
'Guo, Rongxi'
'Wang, Chiyi'
'Zhao, Jingjing'
'Zhuang, Wei'
'Ying, Hanjie'
'Yang, Pengpeng'
'Zhang, Keke'

_publ_section_title
;
 Discovery and exploration of new solid forms of dipeptide:
 l-alanyl-l-glutamine
;
_journal_issue 7
_journal_name_full CrystEngComm
_journal_page_first 943
_journal_page_last 950
_journal_paper_doi 10.1039/D3CE00957B
_journal_volume 26
_journal_year 2024
_chemical_absolute_configuration unk
_chemical_formula_moiety 'C8 H15 N3 O4, 2(H2 O)'
_chemical_formula_sum 'C8 H19 N3 O6'
_chemical_formula_weight 253.26
_space_group_crystal_system orthorhombic
_space_group_IT_number 19
_space_group_name_Hall 'P 2ac 2ab'
_space_group_name_H-M_alt 'P 21 21 21'
_atom_sites_solution_hydrogens mixed
_atom_sites_solution_primary dual
_audit_creation_date 2022-06-18
_audit_creation_method
;
Olex2 1.5
(compiled 2022.04.07 svn.rca3783a0 for OlexSys, GUI svn.r6498)
;
_audit_update_record
;
2023-11-10 deposited with the CCDC.	2024-01-03 downloaded from the CCDC.
;
_cell_angle_alpha 90
_cell_angle_beta 90
_cell_angle_gamma 90
_cell_formula_units_Z 4
_cell_length_a 5.0124(3)
_cell_length_b 15.2769(10)
_cell_length_c 16.3628(10)
_cell_measurement_reflns_used 5733
_cell_measurement_temperature 294.15
_cell_measurement_theta_max 31.6230
_cell_measurement_theta_min 2.5210
_cell_volume 1252.96(13)
_computing_cell_refinement 'CrysAlisPro 1.171.39.46 (Rigaku OD, 2018)'
_computing_data_collection 'CrysAlisPro 1.171.39.46 (Rigaku OD, 2018)'
_computing_data_reduction 'CrysAlisPro 1.171.39.46 (Rigaku OD, 2018)'
_computing_molecular_graphics 'Olex2 1.5 (Dolomanov et al., 2009)'
_computing_publication_material 'Olex2 1.5 (Dolomanov et al., 2009)'
_computing_structure_refinement 'SHELXL 2018/3 (Sheldrick, 2015)'
_computing_structure_solution 'SHELXT 2018/2 (Sheldrick, 2018)'
_diffrn_ambient_temperature 294.15
_diffrn_detector 'CCD plate'
_diffrn_measured_fraction_theta_full 0.998
_diffrn_measured_fraction_theta_max 0.941
_diffrn_measurement_details
;
List of Runs (angles in degrees, time in seconds):

  # Type    Start    End  Width  t~exp~   \w     \q     \k     \f   Frames
#--------------------------------------------------------------------------
  1  \w   -115.00  65.00   1.00    8.00    --  -25.00  45.00   0.00  180
  2  \w   -115.00  35.00   1.00    8.00    --  -25.00  45.00  90.00  150
  3  \w   -115.00   5.00   1.00    8.00    --  -25.00  45.00 180.00  120
;
_diffrn_measurement_device 'abstract diffractometer'
_diffrn_measurement_device_type 'Rigaku mm007 Saturn70'
_diffrn_measurement_method '\w scans'
_diffrn_orient_matrix_type 'CrysAlisPro convention (1999,Acta A55,543-557)'
_diffrn_orient_matrix_UB_11 -0.0020855000
_diffrn_orient_matrix_UB_12 -0.0461754000
_diffrn_orient_matrix_UB_13 -0.0045839000
_diffrn_orient_matrix_UB_21 0.0098273000
_diffrn_orient_matrix_UB_22 -0.0049618000
_diffrn_orient_matrix_UB_23 0.0429842000
_diffrn_orient_matrix_UB_31 -0.1411510000
_diffrn_orient_matrix_UB_32 0.0003247000
_diffrn_orient_matrix_UB_33 0.0030675000
_diffrn_radiation_monochromator confocal
_diffrn_radiation_probe x-ray
_diffrn_radiation_type 'Mo K\a'
_diffrn_radiation_wavelength 0.71073
_diffrn_reflns_av_R_equivalents 0.0683
_diffrn_reflns_av_unetI/netI 0.0707
_diffrn_reflns_Laue_measured_fraction_full 0.998
_diffrn_reflns_Laue_measured_fraction_max 0.941
_diffrn_reflns_limit_h_max 7
_diffrn_reflns_limit_h_min -7
_diffrn_reflns_limit_k_max 22
_diffrn_reflns_limit_k_min -22
_diffrn_reflns_limit_l_max 23
_diffrn_reflns_limit_l_min -22
_diffrn_reflns_number 15740
_diffrn_reflns_point_group_measured_fraction_full 0.999
_diffrn_reflns_point_group_measured_fraction_max 0.907
_diffrn_reflns_theta_full 25.242
_diffrn_reflns_theta_max 32.907
_diffrn_reflns_theta_min 2.824
_diffrn_source 'rotating anode'
_diffrn_source_type 'Enhance (Mo) X-ray Source'
_exptl_absorpt_coefficient_mu 0.114
_exptl_absorpt_correction_T_max 1.00000
_exptl_absorpt_correction_T_min 0.67393
_exptl_absorpt_correction_type multi-scan
_exptl_absorpt_process_details 'CrysAlisPro 1.171.39.46 (Rigaku Oxford Diffraction, 2018)'
_exptl_crystal_colour colourless
_exptl_crystal_density_diffrn 1.343
_exptl_crystal_description block
_exptl_crystal_F_000 544
_exptl_crystal_size_max 0.25
_exptl_crystal_size_mid 0.15
_exptl_crystal_size_min 0.1
_refine_diff_density_max 0.220
_refine_diff_density_min -0.177
_refine_diff_density_rms 0.046
_refine_ls_abs_structure_details
;
 Flack x determined using 765 quotients [(I+)-(I-)]/[(I+)+(I-)]
 (Parsons, Flack and Wagner, Acta Cryst. B69 (2013) 249-259).
;
_refine_ls_abs_structure_Flack -1.1(10)
_refine_ls_extinction_coef 0.032(4)
_refine_ls_extinction_expression Fc^*^=kFc[1+0.001xFc^2^\l^3^/sin(2\q)]^-1/4^
_refine_ls_extinction_method 'SHELXL-2018/3 (Sheldrick 2018)'
_refine_ls_goodness_of_fit_ref 1.035
_refine_ls_hydrogen_treatment mixed
_refine_ls_matrix_type full
_refine_ls_number_parameters 180
_refine_ls_number_reflns 4257
_refine_ls_number_restraints 13
_refine_ls_restrained_S_all 1.034
_refine_ls_R_factor_all 0.0928
_refine_ls_R_factor_gt 0.0559
_refine_ls_shift/su_max 0.000
_refine_ls_shift/su_mean 0.000
_refine_ls_structure_factor_coef Fsqd
_refine_ls_weighting_details 'w=1/[\s^2^(Fo^2^)+(0.0503P)^2^+0.0169P] where P=(Fo^2^+2Fc^2^)/3'
_refine_ls_weighting_scheme calc
_refine_ls_wR_factor_gt 0.1100
_refine_ls_wR_factor_ref 0.1313
_reflns_Friedel_coverage 0.671
_reflns_Friedel_fraction_full 1.000
_reflns_Friedel_fraction_max 0.861
_reflns_number_gt 2861
_reflns_number_total 4257
_reflns_threshold_expression 'I > 2\s(I)'
_cod_data_source_file d3ce00957b2.cif
_cod_data_source_block r20220617c
_cod_depositor_comments 'Adding full bibliography for 7247952--7247957.cif.'
_cod_database_code 7247957
_shelx_shelxl_version_number 2018/3
_chemical_oxdiff_formula 'C11 H10 N O'
_shelx_space_group_comment
;
The symmetry employed for this shelxl refinement is uniquely defined
by the following loop, which should always be used as a source of
symmetry information in preference to the above space-group names.
They are only intended as comments.
;
_shelx_estimated_absorpt_t_max 0.989
_shelx_estimated_absorpt_t_min 0.972
_olex2_refinement_description
;
1. Fixed Uiso
 At 1.2 times of:
  All C(H) groups, All C(H,H) groups, All N(H,H) groups, All N(H,H,H) groups
 At 1.5 times of:
  All C(H,H,H) groups, All O(H,H) groups
2. Restrained distances
 N2-H2
 0.9 with sigma of 0.01
3. Uiso/Uaniso restraints and constraints
Uanis(O6) \\sim Ueq, Uanis(O7) \\sim Ueq: with sigma of 0.01 and sigma for
terminal atoms of 0.02
4. Others
 Sof(O7)=Sof(H7C)=Sof(H7D)=1-FVAR(1)
 Sof(O6)=Sof(H6C)=Sof(H6D)=FVAR(1)
5.a Free rotating group:
 O5(H5A,H5B), O6(H6C,H6D), O7(H7C,H7D)
5.b Ternary CH refined with riding coordinates:
 C2(H2A), C4(H4)
5.c Secondary CH2 refined with riding coordinates:
 C6(H6A,H6B), C7(H7A,H7B)
5.d X=CH2 refined with riding coordinates:
 N3(H3A,H3B)
5.e Idealised Me refined as rotating group:
 N1(H1A,H1B,H1C), C1(H1D,H1E,H1F)
;
_olex2_submission_special_instructions 'No special instructions were received'
_oxdiff_exptl_absorpt_empirical_details
;
Empirical correction (ABSPACK) includes:
- Absorption correction using spherical harmonics
- Frame scaling
- Detector area scaling
;
_oxdiff_exptl_absorpt_empirical_full_max 2.519
_oxdiff_exptl_absorpt_empirical_full_min 0.592

loop_
_space_group_symop_operation_xyz
'x, y, z'
'-x+1/2, -y, z+1/2'
'-x, y+1/2, -z+1/2'
'x+1/2, -y+1/2, -z'

loop_
_atom_site_label
_atom_site_type_symbol
_atom_site_fract_x
_atom_site_fract_y
_atom_site_fract_z
_atom_site_U_iso_or_equiv
_atom_site_adp_type
_atom_site_occupancy
_atom_site_site_symmetry_order
_atom_site_calc_flag
_atom_site_refinement_flags_posn
_atom_site_refinement_flags_adp
_atom_site_refinement_flags_occupancy
_atom_site_disorder_assembly
_atom_site_disorder_group
O1 O 0.1329(3) 0.48754(12) 0.52568(10) 0.0339(4) Uani 1 1 d . . . . .
O2 O 0.8165(4) 0.49174(13) 0.72926(11) 0.0430(5) Uani 1 1 d . . . . .
O3 O 0.5251(4) 0.42079(12) 0.80640(9) 0.0401(5) Uani 1 1 d . . . . .
O4 O 0.9221(4) 0.16884(11) 0.58781(14) 0.0485(5) Uani 1 1 d . . . . .
N1 N 0.4369(5) 0.51447(14) 0.38388(11) 0.0350(5) Uani 1 1 d . . . . .
H1A H 0.559707 0.526769 0.346324 0.042 Uiso 1 1 calc R U . . .
H1B H 0.279547 0.535273 0.367792 0.042 Uiso 1 1 calc R U . . .
H1C H 0.425785 0.456726 0.390252 0.042 Uiso 1 1 calc R U . . .
N2 N 0.5254(4) 0.48449(13) 0.59442(11) 0.0281(4) Uani 1 1 d D . . . .
H2 H 0.697(3) 0.4984(18) 0.5949(19) 0.043(8) Uiso 1 1 d D . . . .
N3 N 0.4797(5) 0.16217(14) 0.58149(16) 0.0480(7) Uani 1 1 d . . . . .
H3A H 0.486530 0.109805 0.562319 0.058 Uiso 1 1 calc R U . . .
H3B H 0.327848 0.187022 0.589281 0.058 Uiso 1 1 calc R U . . .
C1 C 0.4312(8) 0.65192(18) 0.46327(18) 0.0569(9) Uani 1 1 d . . . . .
H1D H 0.241121 0.656216 0.457440 0.085 Uiso 1 1 calc R U . . .
H1E H 0.516370 0.681540 0.418571 0.085 Uiso 1 1 calc R U . . .
H1F H 0.484623 0.678526 0.513842 0.085 Uiso 1 1 calc R U . . .
C2 C 0.5133(5) 0.55580(16) 0.46318(14) 0.0331(5) Uani 1 1 d . . . . .
H2A H 0.706819 0.551403 0.470603 0.040 Uiso 1 1 calc R U . . .
C3 C 0.3731(5) 0.50573(14) 0.53101(13) 0.0263(5) Uani 1 1 d . . . . .
C4 C 0.4258(5) 0.43468(14) 0.66431(12) 0.0260(5) Uani 1 1 d . . . . .
H4 H 0.244903 0.454964 0.676817 0.031 Uiso 1 1 calc R U . . .
C5 C 0.6026(5) 0.45166(15) 0.73900(13) 0.0284(5) Uani 1 1 d . . . . .
C6 C 0.4130(5) 0.33626(15) 0.64398(14) 0.0280(5) Uani 1 1 d . . . . .
H6A H 0.324707 0.305672 0.688340 0.034 Uiso 1 1 calc R U . . .
H6B H 0.307003 0.328041 0.594973 0.034 Uiso 1 1 calc R U . . .
C7 C 0.6887(5) 0.29648(16) 0.63077(15) 0.0321(5) Uani 1 1 d . . . . .
H7A H 0.785178 0.333774 0.592972 0.038 Uiso 1 1 calc R U . . .
H7B H 0.783271 0.298249 0.682461 0.038 Uiso 1 1 calc R U . . .
C8 C 0.7014(5) 0.20425(16) 0.59888(16) 0.0331(5) Uani 1 1 d . . . . .
O5 O 0.5711(6) 0.23490(16) 0.83398(18) 0.0698(7) Uani 1 1 d G . . . .
H5A H 0.418810 0.213192 0.823484 0.105 Uiso 1 1 d G U . . .
H5B H 0.555028 0.288981 0.822787 0.105 Uiso 1 1 d G U . . .
O6 O 0.9206(13) 0.6560(6) 0.6561(11) 0.077(4) Uani 0.60(3) 1 d G U P A 1
H6C H 1.087110 0.663059 0.663432 0.115 Uiso 0.60(3) 1 d G U P A 1
H6D H 0.886864 0.606476 0.677399 0.115 Uiso 0.60(3) 1 d G U P A 1
O7 O 0.930(2) 0.6732(7) 0.7073(17) 0.084(5) Uani 0.40(3) 1 d G U P A 2
H7C H 0.955879 0.618508 0.712053 0.126 Uiso 0.40(3) 1 d G U P A 2
H7D H 1.049619 0.690189 0.674070 0.126 Uiso 0.40(3) 1 d G U P A 2

loop_
_atom_site_aniso_label
_atom_site_aniso_U_11
_atom_site_aniso_U_22
_atom_site_aniso_U_33
_atom_site_aniso_U_23
_atom_site_aniso_U_13
_atom_site_aniso_U_12
O1 0.0245(9) 0.0469(10) 0.0304(9) 0.0034(8) -0.0019(7) -0.0016(8)
O2 0.0346(11) 0.0611(12) 0.0332(9) -0.0007(9) -0.0072(8) -0.0087(10)
O3 0.0522(13) 0.0466(10) 0.0214(8) 0.0039(7) 0.0011(8) 0.0064(9)
O4 0.0227(10) 0.0395(10) 0.0833(15) -0.0165(10) -0.0003(11) 0.0032(8)
N1 0.0384(12) 0.0420(11) 0.0247(9) 0.0048(8) 0.0083(9) 0.0086(10)
N2 0.0236(11) 0.0366(10) 0.0240(9) 0.0049(8) -0.0016(8) -0.0021(9)
N3 0.0241(12) 0.0376(12) 0.0822(18) -0.0199(12) -0.0023(12) 0.0000(10)
C1 0.094(3) 0.0348(13) 0.0417(15) 0.0059(12) -0.0052(18) -0.0111(16)
C2 0.0292(14) 0.0417(13) 0.0283(11) 0.0110(10) -0.0033(10) -0.0050(11)
C3 0.0268(12) 0.0301(10) 0.0218(10) -0.0002(9) -0.0011(9) 0.0015(9)
C4 0.0252(12) 0.0330(11) 0.0196(10) 0.0023(8) -0.0003(9) 0.0026(10)
C5 0.0313(14) 0.0323(11) 0.0216(10) -0.0020(8) -0.0005(10) 0.0089(10)
C6 0.0243(12) 0.0339(11) 0.0258(11) 0.0000(9) -0.0012(10) -0.0023(10)
C7 0.0245(13) 0.0339(12) 0.0378(13) -0.0063(10) -0.0003(11) -0.0002(10)
C8 0.0243(13) 0.0349(12) 0.0401(13) -0.0049(11) -0.0003(11) 0.0004(10)
O5 0.0668(18) 0.0597(14) 0.0828(17) 0.0178(14) -0.0015(16) 0.0112(13)
O6 0.063(3) 0.058(4) 0.110(9) 0.020(4) -0.004(4) -0.010(3)
O7 0.086(7) 0.063(5) 0.103(12) -0.008(5) 0.005(7) -0.005(4)

loop_
_atom_type_symbol
_atom_type_description
_atom_type_scat_dispersion_real
_atom_type_scat_dispersion_imag
_atom_type_scat_source
C C 0.0033 0.0016 'International Tables Vol C Tables 4.2.6.8 and 6.1.1.4'
H H 0.0000 0.0000 'International Tables Vol C Tables 4.2.6.8 and 6.1.1.4'
N N 0.0061 0.0033 'International Tables Vol C Tables 4.2.6.8 and 6.1.1.4'
O O 0.0106 0.0060 'International Tables Vol C Tables 4.2.6.8 and 6.1.1.4'

loop_
_geom_angle_atom_site_label_1
_geom_angle_atom_site_label_2
_geom_angle_atom_site_label_3
_geom_angle
_geom_angle_site_symmetry_1
_geom_angle_site_symmetry_3
_geom_angle_publ_flag
H1A N1 H1B 109.5 . . ?
H1A N1 H1C 109.5 . . ?
H1B N1 H1C 109.5 . . ?
C2 N1 H1A 109.5 . . ?
C2 N1 H1B 109.5 . . ?
C2 N1 H1C 109.5 . . ?
C3 N2 H2 120(2) . . ?
C3 N2 C4 122.8(2) . . ?
C4 N2 H2 117(2) . . ?
H3A N3 H3B 120.0 . . ?
C8 N3 H3A 120.0 . . ?
C8 N3 H3B 120.0 . . ?
H1D C1 H1E 109.5 . . ?
H1D C1 H1F 109.5 . . ?
H1E C1 H1F 109.5 . . ?
C2 C1 H1D 109.5 . . ?
C2 C1 H1E 109.5 . . ?
C2 C1 H1F 109.5 . . ?
N1 C2 C1 109.8(2) . . ?
N1 C2 H2A 109.4 . . ?
N1 C2 C3 107.65(19) . . ?
C1 C2 H2A 109.4 . . ?
C3 C2 C1 111.1(2) . . ?
C3 C2 H2A 109.4 . . ?
O1 C3 N2 124.0(2) . . ?
O1 C3 C2 120.7(2) . . ?
N2 C3 C2 115.3(2) . . ?
N2 C4 H4 108.4 . . ?
N2 C4 C5 109.79(19) . . ?
N2 C4 C6 110.70(18) . . ?
C5 C4 H4 108.4 . . ?
C5 C4 C6 111.20(18) . . ?
C6 C4 H4 108.4 . . ?
O2 C5 O3 124.1(2) . . ?
O2 C5 C4 118.6(2) . . ?
O3 C5 C4 117.2(2) . . ?
C4 C6 H6A 109.1 . . ?
C4 C6 H6B 109.1 . . ?
H6A C6 H6B 107.9 . . ?
C7 C6 C4 112.42(19) . . ?
C7 C6 H6A 109.1 . . ?
C7 C6 H6B 109.1 . . ?
C6 C7 H7A 107.9 . . ?
C6 C7 H7B 107.9 . . ?
H7A C7 H7B 107.2 . . ?
C8 C7 C6 117.4(2) . . ?
C8 C7 H7A 107.9 . . ?
C8 C7 H7B 107.9 . . ?
O4 C8 N3 120.5(2) . . ?
O4 C8 C7 119.7(2) . . ?
N3 C8 C7 119.8(2) . . ?
H5A O5 H5B 104.5 . . ?
H6C O6 H6D 104.5 . . ?
H7C O7 H7D 104.5 . . ?

loop_
_geom_bond_atom_site_label_1
_geom_bond_atom_site_label_2
_geom_bond_distance
_geom_bond_site_symmetry_2
_geom_bond_publ_flag
O1 C3 1.239(3) . ?
O2 C5 1.245(3) . ?
O3 C5 1.261(3) . ?
O4 C8 1.245(3) . ?
N1 H1A 0.8900 . ?
N1 H1B 0.8900 . ?
N1 H1C 0.8900 . ?
N1 C2 1.493(3) . ?
N2 H2 0.888(12) . ?
N2 C3 1.329(3) . ?
N2 C4 1.462(3) . ?
N3 H3A 0.8600 . ?
N3 H3B 0.8600 . ?
N3 C8 1.315(3) . ?
C1 H1D 0.9600 . ?
C1 H1E 0.9600 . ?
C1 H1F 0.9600 . ?
C1 C2 1.525(4) . ?
C2 H2A 0.9800 . ?
C2 C3 1.520(3) . ?
C4 H4 0.9800 . ?
C4 C5 1.532(3) . ?
C4 C6 1.541(3) . ?
C6 H6A 0.9700 . ?
C6 H6B 0.9700 . ?
C6 C7 1.525(4) . ?
C7 H7A 0.9700 . ?
C7 H7B 0.9700 . ?
C7 C8 1.504(3) . ?
O5 H5A 0.8499 . ?
O5 H5B 0.8501 . ?
O6 H6C 0.8499 . ?
O6 H6D 0.8499 . ?
O7 H7C 0.8500 . ?
O7 H7D 0.8500 . ?

loop_
_geom_torsion_atom_site_label_1
_geom_torsion_atom_site_label_2
_geom_torsion_atom_site_label_3
_geom_torsion_atom_site_label_4
_geom_torsion
_geom_torsion_site_symmetry_1
_geom_torsion_site_symmetry_2
_geom_torsion_site_symmetry_3
_geom_torsion_site_symmetry_4
_geom_torsion_publ_flag
N1 C2 C3 O1 -46.8(3) . . . . ?
N1 C2 C3 N2 133.5(2) . . . . ?
N2 C4 C5 O2 -10.2(3) . . . . ?
N2 C4 C5 O3 172.4(2) . . . . ?
N2 C4 C6 C7 66.3(2) . . . . ?
C1 C2 C3 O1 73.4(3) . . . . ?
C1 C2 C3 N2 -106.2(3) . . . . ?
C3 N2 C4 C5 -157.5(2) . . . . ?
C3 N2 C4 C6 79.3(3) . . . . ?
C4 N2 C3 O1 1.8(4) . . . . ?
C4 N2 C3 C2 -178.60(19) . . . . ?
C4 C6 C7 C8 -171.5(2) . . . . ?
C5 C4 C6 C7 -56.0(2) . . . . ?
C6 C4 C5 O2 112.6(2) . . . . ?
C6 C4 C5 O3 -64.7(3) . . . . ?
C6 C7 C8 O4 -179.4(2) . . . . ?
C6 C7 C8 N3 1.8(4) . . . . ?
